data_7024178
loop_
_publ_author_name
'Nishinaga, Tohru'
'Aono, Tomoshi'
'Isomura, Eigo'
'Watanabe, Sayaka'
'Miyake, Yoshihiro'
'Miyazaki, Akira'
'Enoki, Toshiaki'
'Miyasaka, Hitoshi'
'Otani, Hiroyuki'
'Iyoda, Masahiko'

_publ_section_title
;
 Structural, electronic and magnetic properties of Cu(II) complexes of
 2-substituted tropones bearing a ferrocenyl group at 5-position.
;
_journal_issue 9
_journal_name_full 'Dalton transactions (Cambridge, England : 2003)'
_journal_page_first 2293
_journal_page_last 2300
_journal_paper_doi 10.1039/b912255a
_journal_volume 39
_journal_year 2010
_chemical_formula_sum 'C44 H46 Cu F6 Fe2 N2 O8 S2'
_chemical_formula_weight 1084.19
_chemical_name_systematic
;
?
;
_space_group_IT_number 14
_symmetry_cell_setting monoclinic
_symmetry_space_group_name_Hall '-P 2yab'
_symmetry_space_group_name_H-M 'P 1 21/a 1'
_atom_sites_solution_hydrogens geom
_atom_sites_solution_primary direct
_atom_sites_solution_secondary difmap
_audit_creation_method SHELXL-97
_cell_angle_alpha 90.00
_cell_angle_beta 100.75(2)
_cell_angle_gamma 90.00
_cell_formula_units_Z 2
_cell_length_a 16.055(3)
_cell_length_b 18.374(5)
_cell_length_c 7.719(3)
_cell_measurement_temperature 298(2)
_cell_volume 2237.1(12)
_computing_structure_refinement 'SHELXL-97 (Sheldrick, 1997)'
_computing_structure_solution 'SHELXS-97 (Sheldrick, 1990)'
_diffrn_ambient_temperature 298(2)
_diffrn_measured_fraction_theta_full 0.999
_diffrn_measured_fraction_theta_max 0.999
_diffrn_measurement_device_type 'Rigaku AFC7R'
_diffrn_radiation_monochromator graphite
_diffrn_radiation_source 'fine-focus sealed tube'
_diffrn_radiation_type MoK\a
_diffrn_radiation_wavelength 0.71069
_diffrn_reflns_av_R_equivalents 0.0226
_diffrn_reflns_av_sigmaI/netI 0.0464
_diffrn_reflns_limit_h_max 20
_diffrn_reflns_limit_h_min -11
_diffrn_reflns_limit_k_max 23
_diffrn_reflns_limit_k_min 0
_diffrn_reflns_limit_l_max 9
_diffrn_reflns_limit_l_min -10
_diffrn_reflns_number 6113
_diffrn_reflns_theta_full 27.48
_diffrn_reflns_theta_max 27.48
_diffrn_reflns_theta_min 2.57
_exptl_absorpt_coefficient_mu 1.284
_exptl_absorpt_correction_T_max 0.7832
_exptl_absorpt_correction_T_min 0.7832
_exptl_absorpt_correction_type psi-scan
_exptl_absorpt_process_details '(North, Phillips & Mathews, 1968)'
_exptl_crystal_density_diffrn 1.609
_exptl_crystal_density_method 'not measured'
_exptl_crystal_description prism
_exptl_crystal_F_000 1110
_exptl_crystal_size_max 0.20
_exptl_crystal_size_mid 0.20
_exptl_crystal_size_min 0.20
_refine_diff_density_max 0.430
_refine_diff_density_min -0.311
_refine_diff_density_rms 0.072
_refine_ls_extinction_method none
_refine_ls_goodness_of_fit_ref 0.916
_refine_ls_hydrogen_treatment constr
_refine_ls_matrix_type full
_refine_ls_number_parameters 295
_refine_ls_number_reflns 5118
_refine_ls_number_restraints 0
_refine_ls_restrained_S_all 0.916
_refine_ls_R_factor_all 0.0713
_refine_ls_R_factor_gt 0.0346
_refine_ls_shift/su_max 0.000
_refine_ls_shift/su_mean 0.000
_refine_ls_structure_factor_coef Fsqd
_refine_ls_weighting_details 'calc w=1/[\s^2^(Fo^2^)+(0.1000P)^2^+0.0000P] where P=(Fo^2^+2Fc^2^)/3'
_refine_ls_weighting_scheme calc
_refine_ls_wR_factor_gt 0.1092
_refine_ls_wR_factor_ref 0.1330
_reflns_number_gt 3562
_reflns_number_total 5118
_reflns_threshold_expression >2sigma(I)
_cod_data_source_file b912255a.txt
_cod_data_source_block 2
_cod_original_cell_volume 2237.1(10)
_cod_original_sg_symbol_H-M P21/a
_cod_database_code 7024178

loop_
_symmetry_equiv_pos_as_xyz
'x, y, z'
'-x+1/2, y+1/2, -z'
'-x, -y, -z'
'x-1/2, -y-1/2, z'

loop_
_atom_site_label
_atom_site_type_symbol
_atom_site_fract_x
_atom_site_fract_y
_atom_site_fract_z
_atom_site_U_iso_or_equiv
_atom_site_adp_type
_atom_site_occupancy
_atom_site_symmetry_multiplicity
_atom_site_calc_flag
_atom_site_refinement_flags
C1 C 0.05360(17) -0.09356(14) 0.2682(3) 0.0256(5) Uani 1 1 d .
C2 C -0.02934(16) -0.12108(14) 0.2051(3) 0.0245(5) Uani 1 1 d .
C3 C -0.06798(16) -0.17997(15) 0.2644(3) 0.0267(5) Uani 1 1 d .
H1 H -0.1245 -0.1859 0.2109 0.032 Uiso 1 1 calc R
C4 C -0.03801(16) -0.23277(14) 0.3907(3) 0.0274(5) Uani 1 1 d .
H2 H -0.0778 -0.2673 0.4093 0.033 Uiso 1 1 calc R
C5 C 0.04232(16) -0.24164(14) 0.4928(3) 0.0265(5) Uani 1 1 d .
C6 C 0.11029(17) -0.19178(16) 0.4933(4) 0.0300(6) Uani 1 1 d .
H3 H 0.1599 -0.2038 0.5708 0.036 Uiso 1 1 calc R
C7 C 0.11526(16) -0.12941(15) 0.3998(4) 0.0283(5) Uani 1 1 d .
H4 H 0.1675 -0.1061 0.4255 0.034 Uiso 1 1 calc R
C8 C 0.05764(17) -0.30588(15) 0.6050(3) 0.0287(6) Uani 1 1 d .
C9 C 0.00957(18) -0.37229(16) 0.5785(4) 0.0343(6) Uani 1 1 d .
H5 H -0.0388 -0.3802 0.4935 0.041 Uiso 1 1 calc R
C10 C 0.0492(2) -0.42380(18) 0.7057(4) 0.0404(7) Uani 1 1 d .
H6 H 0.0313 -0.4714 0.7178 0.048 Uiso 1 1 calc R
C11 C 0.1208(2) -0.38980(19) 0.8110(4) 0.0424(8) Uani 1 1 d .
H7 H 0.1574 -0.4113 0.9046 0.051 Uiso 1 1 calc R
C12 C 0.12702(19) -0.31786(18) 0.7495(4) 0.0353(6) Uani 1 1 d .
H8 H 0.1687 -0.2842 0.7946 0.042 Uiso 1 1 calc R
C13 C 0.1801(2) -0.36351(19) 0.3300(4) 0.0417(7) Uani 1 1 d .
H9 H 0.1719 -0.3197 0.2688 0.050 Uiso 1 1 calc R
C14 C 0.1283(2) -0.4264(2) 0.2965(4) 0.0444(8) Uani 1 1 d .
H10 H 0.0804 -0.4314 0.2087 0.053 Uiso 1 1 calc R
C15 C 0.1627(2) -0.48007(19) 0.4203(4) 0.0432(7) Uani 1 1 d .
H11 H 0.1414 -0.5268 0.4283 0.052 Uiso 1 1 calc R
C16 C 0.2346(2) -0.45071(18) 0.5291(4) 0.0422(7) Uani 1 1 d .
H12 H 0.2687 -0.4745 0.6226 0.051 Uiso 1 1 calc R
C17 C 0.2464(2) -0.37927(19) 0.4731(4) 0.0421(7) Uani 1 1 d .
H13 H 0.2900 -0.3479 0.5215 0.051 Uiso 1 1 calc R
Fe1 Fe 0.13150(2) -0.38947(2) 0.54928(5) 0.02808(13) Uani 1 1 d .
O1 O 0.07624(12) -0.03372(10) 0.2042(2) 0.0301(4) Uani 1 1 d .
N1 N -0.07788(13) -0.07848(12) 0.0593(3) 0.0240(4) Uani 1 1 d .
C18 C -0.15273(16) -0.04127(15) 0.1123(4) 0.0297(6) Uani 1 1 d .
H14 H -0.1916 -0.0779 0.1407 0.036 Uiso 1 1 calc R
H15 H -0.1823 -0.0132 0.0132 0.036 Uiso 1 1 calc R
C19 C -0.1280(2) 0.00852(17) 0.2683(4) 0.0386(7) Uani 1 1 d .
H16 H -0.1779 0.0308 0.2964 0.058 Uiso 1 1 calc R
H17 H -0.0905 0.0456 0.2403 0.058 Uiso 1 1 calc R
H18 H -0.0998 -0.0191 0.3678 0.058 Uiso 1 1 calc R
C20 C -0.1085(2) -0.12623(16) -0.0981(4) 0.0349(6) Uani 1 1 d .
H19 H -0.1501 -0.1602 -0.0690 0.042 Uiso 1 1 calc R
H20 H -0.1365 -0.0961 -0.1948 0.042 Uiso 1 1 calc R
C21 C -0.0388(3) -0.1683(2) -0.1576(5) 0.0538(10) Uani 1 1 d .
H21 H -0.0622 -0.1976 -0.2579 0.081 Uiso 1 1 calc R
H22 H -0.0116 -0.1992 -0.0635 0.081 Uiso 1 1 calc R
H23 H 0.0020 -0.1351 -0.1894 0.081 Uiso 1 1 calc R
S1 S -0.23327(5) -0.33575(4) 0.09957(11) 0.0414(2) Uani 1 1 d .
O2 O -0.23157(16) -0.25899(14) 0.0742(4) 0.0612(7) Uani 1 1 d .
O3 O -0.1971(2) -0.3590(2) 0.2751(4) 0.0786(10) Uani 1 1 d .
O4 O -0.31151(17) -0.36981(16) 0.0187(4) 0.0632(8) Uani 1 1 d .
C22 C -0.1561(3) -0.3680(2) -0.0266(6) 0.0603(10) Uani 1 1 d .
F1 F -0.07914(15) -0.34150(17) 0.0346(4) 0.0818(8) Uani 1 1 d .
F2 F -0.1502(2) -0.44026(16) -0.0233(5) 0.1091(12) Uani 1 1 d .
F3 F -0.1780(2) -0.3504(2) -0.1947(4) 0.1040(11) Uani 1 1 d .
Cu1 Cu 0.0000 0.0000 0.0000 0.02465(13) Uani 1 2 d S

loop_
_atom_site_aniso_label
_atom_site_aniso_U_11
_atom_site_aniso_U_22
_atom_site_aniso_U_33
_atom_site_aniso_U_23
_atom_site_aniso_U_13
_atom_site_aniso_U_12
C1 0.0278(12) 0.0239(12) 0.0264(12) -0.0018(10) 0.0083(10) -0.0004(10)
C2 0.0253(12) 0.0261(13) 0.0219(11) -0.0025(9) 0.0040(9) 0.0017(10)
C3 0.0229(12) 0.0271(13) 0.0296(13) -0.0005(10) 0.0036(10) -0.0022(10)
C4 0.0287(13) 0.0234(12) 0.0315(13) 0.0012(10) 0.0094(10) -0.0016(10)
C5 0.0284(12) 0.0266(13) 0.0255(12) -0.0025(10) 0.0081(10) 0.0037(10)
C6 0.0255(13) 0.0291(14) 0.0335(14) -0.0014(11) 0.0007(11) 0.0009(10)
C7 0.0221(12) 0.0268(13) 0.0352(14) -0.0057(11) 0.0029(10) -0.0017(10)
C8 0.0294(13) 0.0314(14) 0.0263(13) 0.0033(10) 0.0081(10) 0.0049(11)
C9 0.0287(14) 0.0350(15) 0.0411(16) 0.0121(12) 0.0111(12) 0.0020(12)
C10 0.0389(16) 0.0393(17) 0.0457(18) 0.0195(14) 0.0148(14) 0.0058(13)
C11 0.0458(18) 0.051(2) 0.0308(15) 0.0149(13) 0.0094(13) 0.0102(14)
C12 0.0365(15) 0.0445(17) 0.0247(13) 0.0010(12) 0.0052(11) 0.0066(13)
C13 0.0512(19) 0.0400(17) 0.0398(16) 0.0032(13) 0.0237(15) 0.0026(14)
C14 0.0501(19) 0.049(2) 0.0341(16) -0.0080(14) 0.0087(14) 0.0024(15)
C15 0.0457(18) 0.0336(16) 0.0505(19) -0.0072(14) 0.0096(15) 0.0009(14)
C16 0.0397(16) 0.0382(17) 0.0478(18) -0.0061(14) 0.0055(14) 0.0102(13)
C17 0.0338(16) 0.0480(19) 0.0481(19) -0.0081(14) 0.0167(14) -0.0018(13)
Fe1 0.0282(2) 0.0269(2) 0.0294(2) 0.00355(15) 0.00608(15) 0.00173(15)
O1 0.0284(10) 0.0262(10) 0.0353(10) 0.0020(8) 0.0046(8) -0.0038(7)
N1 0.0258(11) 0.0220(10) 0.0243(10) -0.0006(8) 0.0048(8) -0.0004(8)
C18 0.0237(13) 0.0299(14) 0.0358(14) 0.0038(11) 0.0064(11) 0.0025(10)
C19 0.0380(16) 0.0377(17) 0.0440(17) -0.0044(13) 0.0178(13) 0.0034(13)
C20 0.0461(17) 0.0304(14) 0.0257(13) -0.0036(11) 0.0002(12) -0.0101(12)
C21 0.066(2) 0.055(2) 0.0469(19) -0.0234(17) 0.0276(18) -0.0157(18)
S1 0.0376(4) 0.0399(4) 0.0471(4) -0.0049(3) 0.0086(3) -0.0092(3)
O2 0.0427(13) 0.0383(13) 0.097(2) -0.0112(13) -0.0006(13) -0.0035(11)
O3 0.0660(18) 0.119(3) 0.0504(17) 0.0221(18) 0.0102(14) -0.0082(19)
O4 0.0501(15) 0.0594(17) 0.0774(19) -0.0117(14) 0.0052(14) -0.0243(13)
C22 0.062(2) 0.058(2) 0.062(3) -0.0155(19) 0.013(2) -0.001(2)
F1 0.0438(13) 0.103(2) 0.102(2) -0.0280(17) 0.0241(13) -0.0003(13)
F2 0.125(3) 0.0532(17) 0.152(3) -0.0365(17) 0.032(2) 0.0223(17)
F3 0.110(2) 0.152(3) 0.0554(16) -0.0122(18) 0.0312(16) 0.008(2)
Cu1 0.0257(2) 0.0219(2) 0.0272(2) -0.00083(17) 0.00712(17) -0.00198(17)

loop_
_atom_type_symbol
_atom_type_description
_atom_type_scat_dispersion_real
_atom_type_scat_dispersion_imag
_atom_type_scat_source
C C 0.0033 0.0016 'International Tables Vol C Tables 4.2.6.8 and 6.1.1.4'
H H 0.0000 0.0000 'International Tables Vol C Tables 4.2.6.8 and 6.1.1.4'
N N 0.0061 0.0033 'International Tables Vol C Tables 4.2.6.8 and 6.1.1.4'
O O 0.0106 0.0060 'International Tables Vol C Tables 4.2.6.8 and 6.1.1.4'
F F 0.0171 0.0103 'International Tables Vol C Tables 4.2.6.8 and 6.1.1.4'
S S 0.1246 0.1234 'International Tables Vol C Tables 4.2.6.8 and 6.1.1.4'
Fe Fe 0.3463 0.8444 'International Tables Vol C Tables 4.2.6.8 and 6.1.1.4'
Cu Cu 0.3201 1.2651 'International Tables Vol C Tables 4.2.6.8 and 6.1.1.4'

loop_
_geom_angle_atom_site_label_1
_geom_angle_atom_site_label_2
_geom_angle_atom_site_label_3
_geom_angle
_geom_angle_site_symmetry_1
_geom_angle_site_symmetry_3
O1 C1 C2 119.1(2) . .
O1 C1 C7 117.2(2) . .
C2 C1 C7 123.8(2) . .
C3 C2 C1 128.4(2) . .
C3 C2 N1 118.0(2) . .
C1 C2 N1 113.7(2) . .
C2 C3 C4 131.7(3) . .
C5 C4 C3 129.8(2) . .
C4 C5 C6 123.7(2) . .
C4 C5 C8 117.9(2) . .
C6 C5 C8 118.4(2) . .
C7 C6 C5 131.2(3) . .
C6 C7 C1 131.1(2) . .
C9 C8 C12 107.3(3) . .
C9 C8 C5 125.2(2) . .
C12 C8 C5 127.2(3) . .
C9 C8 Fe1 69.38(16) . .
C12 C8 Fe1 69.57(16) . .
C5 C8 Fe1 121.73(18) . .
C10 C9 C8 107.9(3) . .
C10 C9 Fe1 70.04(17) . .
C8 C9 Fe1 69.26(16) . .
C11 C10 C9 108.1(3) . .
C11 C10 Fe1 70.14(17) . .
C9 C10 Fe1 69.12(16) . .
C12 C11 C10 108.6(3) . .
C12 C11 Fe1 69.15(17) . .
C10 C11 Fe1 69.34(17) . .
C11 C12 C8 108.1(3) . .
C11 C12 Fe1 70.51(19) . .
C8 C12 Fe1 69.09(16) . .
C17 C13 C14 107.8(3) . .
C17 C13 Fe1 69.76(18) . .
C14 C13 Fe1 70.16(18) . .
C15 C14 C13 107.7(3) . .
C15 C14 Fe1 69.57(19) . .
C13 C14 Fe1 69.41(18) . .
C16 C15 C14 108.1(3) . .
C16 C15 Fe1 69.21(19) . .
C14 C15 Fe1 70.22(19) . .
C15 C16 C17 108.5(3) . .
C15 C16 Fe1 70.57(19) . .
C17 C16 Fe1 70.41(18) . .
C16 C17 C13 107.9(3) . .
C16 C17 Fe1 69.26(19) . .
C13 C17 Fe1 69.86(18) . .
C16 Fe1 C8 161.74(13) . .
C16 Fe1 C9 155.26(13) . .
C8 Fe1 C9 41.37(12) . .
C16 Fe1 C12 124.00(13) . .
C8 Fe1 C12 41.34(11) . .
C9 Fe1 C12 69.27(13) . .
C16 Fe1 C17 40.33(14) . .
C8 Fe1 C17 125.71(13) . .
C9 Fe1 C17 162.59(13) . .
C12 Fe1 C17 108.63(13) . .
C16 Fe1 C13 67.92(14) . .
C8 Fe1 C13 109.02(12) . .
C9 Fe1 C13 125.29(13) . .
C12 Fe1 C13 123.26(13) . .
C17 Fe1 C13 40.39(13) . .
C16 Fe1 C10 119.93(13) . .
C8 Fe1 C10 69.05(12) . .
C9 Fe1 C10 40.84(11) . .
C12 Fe1 C10 68.56(14) . .
C17 Fe1 C10 155.87(13) . .
C13 Fe1 C10 161.07(14) . .
C16 Fe1 C15 40.22(13) . .
C8 Fe1 C15 157.04(13) . .
C9 Fe1 C15 120.45(13) . .
C12 Fe1 C15 159.68(13) . .
C17 Fe1 C15 67.65(14) . .
C13 Fe1 C15 67.81(14) . .
C10 Fe1 C15 106.21(14) . .
C16 Fe1 C14 67.74(14) . .
C8 Fe1 C14 122.49(13) . .
C9 Fe1 C14 107.56(14) . .
C12 Fe1 C14 158.84(13) . .
C17 Fe1 C14 67.78(14) . .
C13 Fe1 C14 40.43(14) . .
C10 Fe1 C14 123.55(14) . .
C15 Fe1 C14 40.22(14) . .
C16 Fe1 C11 106.97(13) . .
C8 Fe1 C11 68.67(12) . .
C9 Fe1 C11 68.53(13) . .
C12 Fe1 C11 40.34(13) . .
C17 Fe1 C11 121.80(14) . .
C13 Fe1 C11 157.81(14) . .
C10 Fe1 C11 40.52(13) . .
C15 Fe1 C11 123.16(14) . .
C14 Fe1 C11 159.65(14) . .
C1 O1 Cu1 114.29(17) . .
C2 N1 C18 111.7(2) . .
C2 N1 C20 110.8(2) . .
C18 N1 C20 109.1(2) . .
C2 N1 Cu1 106.98(15) . .
C18 N1 Cu1 107.30(16) . .
C20 N1 Cu1 110.91(16) . .
N1 C18 C19 112.9(2) . .
C21 C20 N1 113.4(2) . .
O2 S1 O3 114.2(2) . .
O2 S1 O4 114.13(16) . .
O3 S1 O4 116.5(2) . .
O2 S1 C22 102.6(2) . .
O3 S1 C22 102.3(2) . .
O4 S1 C22 104.69(19) . .
F3 C22 F1 108.6(4) . .
F3 C22 F2 105.6(4) . .
F1 C22 F2 107.4(4) . .
F3 C22 S1 111.4(3) . .
F1 C22 S1 111.8(3) . .
F2 C22 S1 111.7(3) . .
O1 Cu1 O1 180.0 3 .
O1 Cu1 N1 84.83(8) 3 3
O1 Cu1 N1 95.17(8) . 3
O1 Cu1 N1 95.17(8) 3 .
O1 Cu1 N1 84.83(8) . .
N1 Cu1 N1 180.0 3 .

loop_
_geom_bond_atom_site_label_1
_geom_bond_atom_site_label_2
_geom_bond_distance
_geom_bond_site_symmetry_2
C1 O1 1.286(3) .
C1 C2 1.423(4) .
C1 C7 1.439(4) .
C2 C3 1.368(4) .
C2 N1 1.470(3) .
C3 C4 1.396(4) .
C4 C5 1.390(4) .
C5 C6 1.424(4) .
C5 C8 1.458(4) .
C6 C7 1.365(4) .
C8 C9 1.438(4) .
C8 C12 1.439(4) .
C8 Fe1 2.035(3) .
C9 C10 1.425(4) .
C9 Fe1 2.036(3) .
C10 C11 1.423(5) .
C10 Fe1 2.049(3) .
C11 C12 1.414(5) .
C11 Fe1 2.059(3) .
C12 Fe1 2.041(3) .
C13 C17 1.413(5) .
C13 C14 1.419(5) .
C13 Fe1 2.048(3) .
C14 C15 1.412(5) .
C14 Fe1 2.058(3) .
C15 C16 1.403(5) .
C15 Fe1 2.049(3) .
C16 C17 1.406(5) .
C16 Fe1 2.032(3) .
C17 Fe1 2.047(3) .
O1 Cu1 1.910(2) .
N1 C18 1.504(3) .
N1 C20 1.505(3) .
N1 Cu1 2.016(2) .
C18 C19 1.505(4) .
C20 C21 1.501(5) .
S1 O2 1.425(3) .
S1 O3 1.436(3) .
S1 O4 1.438(3) .
S1 C22 1.812(4) .
C22 F3 1.320(5) .
C22 F1 1.330(5) .
C22 F2 1.331(5) .
Cu1 O1 1.910(2) 3
Cu1 N1 2.016(2) 3
